data_4316661
loop_
_publ_author_name
'Arpita Jana'
'Samit Majumder'
'Luca Carrella'
'Malabika Nayak'
'Thomas Weyhermueller'
'Supriya Dutta'
'Dieter Schollmeyer'
'Eva Rentschler'
'Rajesh Koner'
'Sasankasekhar Mohanta'

_publ_section_title
;
 Syntheses, Structures, and Magnetic Properties of Diphenoxo-Bridged
 CuIILnIII and NiII(Low-Spin)LnIII Compounds Derived from a Compartmental
 Ligand (Ln = Ce-Yb)
;
_journal_name_full 'Inorganic Chemistry'
_journal_page_first 9012
_journal_page_last 9025
_journal_paper_doi 10.1021/ic101445n
_journal_volume 49
_journal_year 2010
_chemical_formula_sum 'C24 H30 Ce Cu N5 O14'
_chemical_formula_weight 816.19
_chemical_name_systematic
; 
 ? 
;
_space_group_IT_number 14
_symmetry_cell_setting monoclinic
_symmetry_space_group_name_Hall '-P 2ybc'
_symmetry_space_group_name_H-M 'P 1 21/c 1'
_atom_sites_solution_hydrogens geom
_atom_sites_solution_primary direct
_atom_sites_solution_secondary difmap
_audit_creation_method SHELXL-97
_cell_angle_alpha 90.00
_cell_angle_beta 117.306(2)
_cell_angle_gamma 90.00
_cell_formula_units_Z 4
_cell_length_a 14.4630(15)
_cell_length_b 14.0961(15)
_cell_length_c 15.6604(16)
_cell_measurement_reflns_used 9111
_cell_measurement_temperature 100(2)
_cell_measurement_theta_max 37.47
_cell_measurement_theta_min 2.89
_cell_volume 2836.9(5)
_computing_cell_refinement 'SAINT 7.34a, Bruker AXS'
_computing_data_collection 'SAINT 7.34a, Bruker AXS'
_computing_data_reduction 'SAINT 7.34a, Bruker AXS'
_computing_structure_refinement 'SHELXL-97 (Sheldrick, 1997)'
_computing_structure_solution 'SHELXS-97 (Sheldrick, 1990)'
_diffrn_ambient_temperature 100(2)
_diffrn_measured_fraction_theta_full 0.998
_diffrn_measured_fraction_theta_max 0.998
_diffrn_measurement_device_type 'Bruker APEX II'
_diffrn_measurement_method 'images at 0.5 deg. stepwise rotation in omega and phi, 5 sec./frame'
_diffrn_radiation_monochromator graphite
_diffrn_radiation_source 'rotating anode, INCOATEC Multi-Layer Optics'
_diffrn_radiation_type MoK\a
_diffrn_radiation_wavelength 0.71073
_diffrn_reflns_av_R_equivalents 0.0333
_diffrn_reflns_av_sigmaI/netI 0.0137
_diffrn_reflns_limit_h_max 24
_diffrn_reflns_limit_h_min -24
_diffrn_reflns_limit_k_max 24
_diffrn_reflns_limit_k_min -24
_diffrn_reflns_limit_l_max 26
_diffrn_reflns_limit_l_min -26
_diffrn_reflns_number 211645
_diffrn_reflns_theta_full 37.50
_diffrn_reflns_theta_max 37.50
_diffrn_reflns_theta_min 1.58
_exptl_absorpt_coefficient_mu 2.415
_exptl_absorpt_correction_T_max 0.940
_exptl_absorpt_correction_T_min 0.864
_exptl_absorpt_correction_type multi-scan
_exptl_absorpt_process_details 'SADABS 2008/1, Bruker AXS (2008)'
_exptl_crystal_colour red
_exptl_crystal_density_diffrn 1.911
_exptl_crystal_density_method 'not measured'
_exptl_crystal_description 'transparent parallelepiped'
_exptl_crystal_F_000 1632
_exptl_crystal_size_max 0.05
_exptl_crystal_size_mid 0.03
_exptl_crystal_size_min 0.03
_refine_diff_density_max 2.128
_refine_diff_density_min -0.988
_refine_diff_density_rms 0.103
_refine_ls_extinction_method none
_refine_ls_goodness_of_fit_ref 1.183
_refine_ls_hydrogen_treatment mixed
_refine_ls_matrix_type full
_refine_ls_number_parameters 433
_refine_ls_number_reflns 14903
_refine_ls_number_restraints 20
_refine_ls_restrained_S_all 1.191
_refine_ls_R_factor_all 0.0286
_refine_ls_R_factor_gt 0.0242
_refine_ls_shift/su_max 0.005
_refine_ls_shift/su_mean 0.000
_refine_ls_structure_factor_coef Fsqd
_refine_ls_weighting_details 'calc w=1/[\s^2^(Fo^2^)+(0.0215P)^2^+2.8402P] where P=(Fo^2^+2Fc^2^)/3'
_refine_ls_weighting_scheme calc
_refine_ls_wR_factor_gt 0.0592
_refine_ls_wR_factor_ref 0.0614
_reflns_number_gt 13640
_reflns_number_total 14903
_reflns_threshold_expression >2sigma(I)
_cod_data_source_file ic101445n_si_001_01.cif
_cod_data_source_block 1
_cod_depositor_comments
;
The following automatic conversions were performed:

'_exptl_absorpt_correction_type' value 'Multi-Scan' changed to
'multi-scan' according to the built-in table from CIF Core dictionary
named 'cif_core.dic' version 2.4.1 from 2010-06-29.

Automatic conversion script
Id: cif_fix_values 1646 2011-03-28 12:23:43Z adriana 
;
_cod_database_code 4316661

loop_
_symmetry_equiv_pos_as_xyz
'x, y, z'
'-x, y+1/2, -z+1/2'
'-x, -y, -z'
'x, -y-1/2, z-1/2'

loop_
_atom_site_label
_atom_site_type_symbol
_atom_site_fract_x
_atom_site_fract_y
_atom_site_fract_z
_atom_site_U_iso_or_equiv
_atom_site_adp_type
_atom_site_occupancy
_atom_site_symmetry_multiplicity
_atom_site_calc_flag
_atom_site_refinement_flags
_atom_site_disorder_assembly
_atom_site_disorder_group
Ce1 Ce 1.294418(5) 1.257628(5) 0.899780(5) 0.01063(2) Uani 1 1 d . A .
Cu1 Cu 1.049732(12) 1.199500(11) 0.886209(12) 0.01325(3) Uani 1 1 d . A .
O1 O 1.13089(7) 1.31108(7) 0.90704(7) 0.01342(15) Uani 1 1 d . . .
C2 C 1.09524(10) 1.39871(9) 0.89918(9) 0.01297(18) Uani 1 1 d . . .
C3 C 1.16290(10) 1.47281(9) 0.90408(10) 0.0146(2) Uani 1 1 d . A .
C4 C 1.13245(11) 1.56669(10) 0.89651(12) 0.0199(2) Uani 1 1 d . . .
H4 H 1.1793 1.6157 0.9004 0.024 Uiso 1 1 calc R . .
C5 C 1.03259(12) 1.58957(10) 0.88320(12) 0.0222(3) Uani 1 1 d . . .
H5 H 1.0114 1.6541 0.8772 0.027 Uiso 1 1 calc R . .
C6 C 0.96541(11) 1.51930(10) 0.87878(11) 0.0195(2) Uani 1 1 d . . .
H6 H 0.8979 1.5354 0.8702 0.023 Uiso 1 1 calc R . .
C7 C 0.99527(10) 1.42302(9) 0.88676(10) 0.0152(2) Uani 1 1 d . . .
C8 C 0.91911(12) 1.35399(11) 0.88109(14) 0.0238(3) Uani 1 1 d . A .
H8 H 0.8555 1.3771 0.8770 0.029 Uiso 1 1 calc R . .
N9 N 0.93050(11) 1.26401(10) 0.88113(14) 0.0265(3) Uani 1 1 d D . .
C10 C 0.83640(19) 1.19378(18) 0.84426(19) 0.0143(3) Uani 0.4931(17) 1 d PD A 1
H10 H 0.8120 1.1812 0.7743 0.017 Uiso 0.4931(17) 1 calc PR A 1
C11 C 0.7450(4) 1.2275(4) 0.8590(6) 0.0169(9) Uani 0.4931(17) 1 d PD A 1
H11A H 0.7122 1.2832 0.8176 0.020 Uiso 0.4931(17) 1 calc PR A 1
H11B H 0.7697 1.2469 0.9268 0.020 Uiso 0.4931(17) 1 calc PR A 1
C12 C 0.6648(2) 1.1472(2) 0.8338(2) 0.0214(4) Uani 0.4931(17) 1 d PD A 1
H12A H 0.6082 1.1681 0.8484 0.026 Uiso 0.4931(17) 1 calc PR A 1
H12B H 0.6337 1.1340 0.7640 0.026 Uiso 0.4931(17) 1 calc PR A 1
C13 C 0.7124(2) 1.0566(2) 0.8888(2) 0.0195(3) Uani 0.4931(17) 1 d PD A 1
H13A H 0.6589 1.0061 0.8669 0.023 Uiso 0.4931(17) 1 calc PR A 1
H13B H 0.7356 1.0675 0.9581 0.023 Uiso 0.4931(17) 1 calc PR A 1
C14 C 0.8048(3) 1.0240(3) 0.8743(3) 0.0176(6) Uani 0.4931(17) 1 d PD A 1
H14A H 0.8373 0.9677 0.9149 0.021 Uiso 0.4931(17) 1 calc PR A 1
H14B H 0.7806 1.0057 0.8064 0.021 Uiso 0.4931(17) 1 calc PR A 1
C15 C 0.88420(19) 1.10317(18) 0.90094(19) 0.0141(3) Uani 0.4931(17) 1 d PD A 1
H15 H 0.9157 1.1163 0.9715 0.017 Uiso 0.4931(17) 1 calc PR A 1
C10' C 0.86337(18) 1.19896(18) 0.90031(19) 0.0143(3) Uani 0.5069(17) 1 d PD A 2
H10' H 0.8999 1.1785 0.9691 0.017 Uiso 0.5069(17) 1 calc PR A 2
C11' C 0.7563(4) 1.2367(4) 0.8777(6) 0.0169(9) Uani 0.5069(17) 1 d PD A 2
H11C H 0.7228 1.2635 0.8120 0.020 Uiso 0.5069(17) 1 calc PR A 2
H11D H 0.7630 1.2879 0.9234 0.020 Uiso 0.5069(17) 1 calc PR A 2
C12' C 0.6887(2) 1.1566(2) 0.8853(2) 0.0214(4) Uani 0.5069(17) 1 d PD A 2
H12C H 0.7166 1.1373 0.9534 0.026 Uiso 0.5069(17) 1 calc PR A 2
H12D H 0.6171 1.1806 0.8638 0.026 Uiso 0.5069(17) 1 calc PR A 2
C13' C 0.6848(2) 1.0707(2) 0.8255(2) 0.0195(3) Uani 0.5069(17) 1 d PD A 2
H13C H 0.6467 1.0873 0.7565 0.023 Uiso 0.5069(17) 1 calc PR A 2
H13D H 0.6460 1.0192 0.8380 0.023 Uiso 0.5069(17) 1 calc PR A 2
C14' C 0.7930(3) 1.0351(3) 0.8479(3) 0.0176(6) Uani 0.5069(17) 1 d PD A 2
H14C H 0.8285 1.0109 0.9147 0.021 Uiso 0.5069(17) 1 calc PR A 2
H14D H 0.7872 0.9823 0.8040 0.021 Uiso 0.5069(17) 1 calc PR A 2
C15' C 0.85604(18) 1.11504(18) 0.83593(19) 0.0141(3) Uani 0.5069(17) 1 d PD A 2
H15' H 0.8244 1.1356 0.7672 0.017 Uiso 0.5069(17) 1 calc PR A 2
N16 N 0.96988(12) 1.08765(11) 0.87097(18) 0.0408(5) Uani 1 1 d D . .
C17 C 0.99527(12) 1.00286(12) 0.86013(16) 0.0300(4) Uani 1 1 d . A .
H17 H 0.9465 0.9537 0.8506 0.036 Uiso 1 1 calc R . .
C18 C 1.09199(10) 0.97670(9) 0.86138(10) 0.0152(2) Uani 1 1 d . . .
C19 C 1.10679(10) 0.87894(9) 0.85309(11) 0.0166(2) Uani 1 1 d . A .
H19 H 1.0538 0.8352 0.8463 0.020 Uiso 1 1 calc R . .
C20 C 1.19691(11) 0.84636(10) 0.85474(11) 0.0185(2) Uani 1 1 d . . .
H20 H 1.2065 0.7803 0.8498 0.022 Uiso 1 1 calc R A .
C21 C 1.27448(10) 0.91016(9) 0.86365(11) 0.0165(2) Uani 1 1 d . A .
H21 H 1.3367 0.8874 0.8644 0.020 Uiso 1 1 calc R . .
C22 C 1.26128(9) 1.00608(9) 0.87134(9) 0.01299(18) Uani 1 1 d . . .
C23 C 1.16941(9) 1.04209(9) 0.87025(9) 0.01331(19) Uani 1 1 d . A .
O24 O 1.16251(8) 1.13530(7) 0.87798(8) 0.01612(17) Uani 1 1 d . . .
O25 O 1.25863(7) 1.44249(7) 0.91605(8) 0.01492(16) Uani 1 1 d . . .
C26 C 1.33812(10) 1.51532(9) 0.93983(10) 0.0158(2) Uani 1 1 d . A .
H26A H 1.3088 1.5696 0.8954 0.019 Uiso 1 1 calc R . .
H26B H 1.3970 1.4894 0.9313 0.019 Uiso 1 1 calc R . .
C27 C 1.37712(12) 1.54910(12) 1.04150(11) 0.0220(3) Uani 1 1 d . . .
H27A H 1.3183 1.5707 1.0513 0.033 Uiso 1 1 calc R A .
H27B H 1.4259 1.6017 1.0537 0.033 Uiso 1 1 calc R . .
H27C H 1.4126 1.4969 1.0859 0.033 Uiso 1 1 calc R . .
O28 O 1.33422(7) 1.07394(7) 0.88265(8) 0.01423(15) Uani 1 1 d . A .
C29 C 1.42544(10) 1.04134(9) 0.87419(10) 0.0155(2) Uani 1 1 d . . .
H29A H 1.4505 0.9811 0.9099 0.019 Uiso 1 1 calc R A .
H29B H 1.4818 1.0889 0.9034 0.019 Uiso 1 1 calc R . .
C30 C 1.40099(12) 1.02623(11) 0.77078(11) 0.0206(2) Uani 1 1 d . A .
H30A H 1.3424 0.9821 0.7406 0.031 Uiso 1 1 calc R . .
H30B H 1.4620 0.9997 0.7678 0.031 Uiso 1 1 calc R . .
H30C H 1.3826 1.0870 0.7367 0.031 Uiso 1 1 calc R . .
N40 N 1.41792(9) 1.31675(8) 0.79565(8) 0.01409(17) Uani 1 1 d . A .
O41 O 1.34787(8) 1.36987(8) 0.79632(8) 0.01698(17) Uani 1 1 d . . .
O42 O 1.44532(8) 1.24696(7) 0.85230(8) 0.01726(17) Uani 1 1 d . . .
O43 O 1.45700(9) 1.33204(9) 0.74190(8) 0.0217(2) Uani 1 1 d . . .
N50 N 1.15985(9) 1.26406(9) 0.67923(9) 0.01568(18) Uani 1 1 d . A .
O51 O 1.23161(8) 1.20324(8) 0.71440(9) 0.0208(2) Uani 1 1 d . . .
O52 O 1.13736(8) 1.30863(8) 0.73694(7) 0.01708(17) Uani 1 1 d . . .
O53 O 1.11349(10) 1.27941(11) 0.59227(8) 0.0271(2) Uani 1 1 d . . .
N60 N 1.51409(9) 1.27053(8) 1.06148(9) 0.01576(18) Uani 1 1 d . A .
O61 O 1.45846(8) 1.34309(7) 1.02259(8) 0.01919(18) Uani 1 1 d . . .
O62 O 1.47099(8) 1.19058(7) 1.03543(7) 0.01582(16) Uani 1 1 d . . .
O63 O 1.60526(9) 1.27868(9) 1.12080(9) 0.0253(2) Uani 1 1 d . . .
O70 O 1.30245(10) 1.23745(12) 1.06194(9) 0.0300(3) Uani 1 1 d D . .
H70A H 1.3472(18) 1.208(2) 1.1089(15) 0.045 Uiso 1 1 d D . .
H70B H 1.2506(17) 1.250(2) 1.070(2) 0.045 Uiso 1 1 d D . .

loop_
_atom_site_aniso_label
_atom_site_aniso_U_11
_atom_site_aniso_U_22
_atom_site_aniso_U_33
_atom_site_aniso_U_23
_atom_site_aniso_U_13
_atom_site_aniso_U_12
Ce1 0.00918(3) 0.01057(3) 0.01318(3) -0.00011(2) 0.00603(2) 0.00067(2)
Cu1 0.01005(6) 0.01229(6) 0.01942(7) -0.00183(5) 0.00850(5) 0.00034(5)
O1 0.0128(4) 0.0107(3) 0.0193(4) 0.0003(3) 0.0095(3) 0.0017(3)
C2 0.0129(4) 0.0120(4) 0.0151(5) -0.0004(4) 0.0074(4) 0.0023(4)
C3 0.0132(5) 0.0116(5) 0.0188(5) -0.0015(4) 0.0071(4) 0.0016(4)
C4 0.0183(5) 0.0116(5) 0.0289(7) -0.0018(4) 0.0100(5) 0.0016(4)
C5 0.0188(6) 0.0134(5) 0.0323(7) -0.0020(5) 0.0100(5) 0.0040(4)
C6 0.0175(5) 0.0166(5) 0.0253(6) -0.0008(5) 0.0104(5) 0.0059(4)
C7 0.0148(5) 0.0140(5) 0.0186(5) -0.0002(4) 0.0093(4) 0.0030(4)
C8 0.0197(6) 0.0179(6) 0.0431(9) 0.0064(6) 0.0225(6) 0.0069(5)
N9 0.0209(6) 0.0161(5) 0.0545(10) 0.0084(5) 0.0276(6) 0.0046(4)
C10 0.0109(6) 0.0172(7) 0.0161(6) -0.0013(6) 0.0075(6) -0.0002(5)
C11 0.0113(11) 0.0208(11) 0.020(3) -0.0026(12) 0.0085(16) 0.0006(8)
C12 0.0128(8) 0.0270(9) 0.0268(9) 0.0000(9) 0.0112(8) -0.0017(7)
C13 0.0114(7) 0.0212(8) 0.0269(8) -0.0001(7) 0.0096(7) -0.0014(6)
C14 0.0123(9) 0.0169(11) 0.024(2) 0.0005(11) 0.0093(13) -0.0021(7)
C15 0.0110(6) 0.0151(7) 0.0176(6) -0.0007(5) 0.0077(5) 0.0001(5)
C10' 0.0109(6) 0.0172(7) 0.0161(6) -0.0013(6) 0.0075(6) -0.0002(5)
C11' 0.0113(11) 0.0208(11) 0.020(3) -0.0026(12) 0.0085(16) 0.0006(8)
C12' 0.0128(8) 0.0270(9) 0.0268(9) 0.0000(9) 0.0112(8) -0.0017(7)
C13' 0.0114(7) 0.0212(8) 0.0269(8) -0.0001(7) 0.0096(7) -0.0014(6)
C14' 0.0123(9) 0.0169(11) 0.024(2) 0.0005(11) 0.0093(13) -0.0021(7)
C15' 0.0110(6) 0.0151(7) 0.0176(6) -0.0007(5) 0.0077(5) 0.0001(5)
N16 0.0210(6) 0.0184(6) 0.0962(16) -0.0223(8) 0.0383(9) -0.0088(5)
C17 0.0173(6) 0.0169(6) 0.0621(12) -0.0140(7) 0.0236(7) -0.0062(5)
C18 0.0119(4) 0.0128(5) 0.0223(6) -0.0019(4) 0.0090(4) -0.0007(4)
C19 0.0144(5) 0.0120(5) 0.0241(6) -0.0005(4) 0.0094(4) -0.0012(4)
C20 0.0155(5) 0.0114(5) 0.0296(7) 0.0008(4) 0.0113(5) 0.0013(4)
C21 0.0138(5) 0.0122(5) 0.0253(6) 0.0017(4) 0.0106(4) 0.0021(4)
C22 0.0119(4) 0.0109(4) 0.0181(5) 0.0006(4) 0.0086(4) 0.0010(3)
C23 0.0119(4) 0.0114(4) 0.0178(5) -0.0007(4) 0.0078(4) 0.0007(3)
O24 0.0134(4) 0.0112(4) 0.0278(5) -0.0025(3) 0.0129(4) 0.0000(3)
O25 0.0116(4) 0.0109(4) 0.0226(4) -0.0021(3) 0.0081(3) -0.0004(3)
C26 0.0153(5) 0.0120(5) 0.0204(5) -0.0022(4) 0.0085(4) -0.0023(4)
C27 0.0205(6) 0.0235(6) 0.0200(6) -0.0067(5) 0.0074(5) -0.0029(5)
O28 0.0120(4) 0.0112(4) 0.0232(4) -0.0010(3) 0.0112(3) -0.0003(3)
C29 0.0116(4) 0.0143(5) 0.0230(6) -0.0004(4) 0.0101(4) 0.0016(4)
C30 0.0205(6) 0.0218(6) 0.0241(6) -0.0010(5) 0.0144(5) 0.0032(5)
N40 0.0124(4) 0.0156(4) 0.0147(4) -0.0024(3) 0.0066(3) -0.0032(3)
O41 0.0142(4) 0.0172(4) 0.0202(4) 0.0016(3) 0.0085(3) 0.0017(3)
O42 0.0160(4) 0.0163(4) 0.0224(5) 0.0033(3) 0.0112(4) 0.0027(3)
O43 0.0207(5) 0.0303(6) 0.0193(4) -0.0012(4) 0.0136(4) -0.0059(4)
N50 0.0123(4) 0.0187(5) 0.0171(5) -0.0028(4) 0.0077(4) -0.0033(3)
O51 0.0148(4) 0.0190(5) 0.0291(5) -0.0058(4) 0.0105(4) 0.0009(3)
O52 0.0140(4) 0.0217(5) 0.0168(4) -0.0011(3) 0.0082(3) 0.0035(3)
O53 0.0267(6) 0.0395(7) 0.0139(4) -0.0013(4) 0.0081(4) -0.0049(5)
N60 0.0133(4) 0.0146(4) 0.0173(5) -0.0003(4) 0.0053(4) 0.0019(3)
O61 0.0156(4) 0.0134(4) 0.0234(5) 0.0007(3) 0.0044(4) 0.0034(3)
O62 0.0152(4) 0.0125(4) 0.0189(4) -0.0001(3) 0.0071(3) 0.0001(3)
O63 0.0136(4) 0.0205(5) 0.0297(6) 0.0004(4) -0.0005(4) 0.0009(4)
O70 0.0197(5) 0.0562(9) 0.0178(5) 0.0100(5) 0.0118(4) 0.0131(5)

loop_
_atom_type_symbol
_atom_type_description
_atom_type_scat_dispersion_real
_atom_type_scat_dispersion_imag
_atom_type_scat_source
C C 0.0033 0.0016 'International Tables Vol C Tables 4.2.6.8 and 6.1.1.4'
H H 0.0000 0.0000 'International Tables Vol C Tables 4.2.6.8 and 6.1.1.4'
N N 0.0061 0.0033 'International Tables Vol C Tables 4.2.6.8 and 6.1.1.4'
O O 0.0106 0.0060 'International Tables Vol C Tables 4.2.6.8 and 6.1.1.4'
Cu Cu 0.3201 1.2651 'International Tables Vol C Tables 4.2.6.8 and 6.1.1.4'
Ce Ce -0.2486 2.6331 'International Tables Vol C Tables 4.2.6.8 and 6.1.1.4'

loop_
_geom_angle_atom_site_label_1
_geom_angle_atom_site_label_2
_geom_angle_atom_site_label_3
_geom_angle
_geom_angle_site_symmetry_1
_geom_angle_site_symmetry_3
_geom_angle_publ_flag
O24 Ce1 O70 74.64(5) . . ?
O24 Ce1 O1 62.44(3) . . ?
O70 Ce1 O1 66.32(4) . . ?
O24 Ce1 O61 144.95(4) . . ?
O70 Ce1 O61 72.34(5) . . ?
O1 Ce1 O61 112.81(3) . . ?
O24 Ce1 O42 127.73(3) . . ?
O70 Ce1 O42 128.73(4) . . ?
O1 Ce1 O42 161.53(3) . . ?
O61 Ce1 O42 68.58(4) . . ?
O24 Ce1 O52 77.75(4) . . ?
O70 Ce1 O52 129.37(4) . . ?
O1 Ce1 O52 63.37(3) . . ?
O61 Ce1 O52 133.70(3) . . ?
O42 Ce1 O52 101.72(3) . . ?
O24 Ce1 O41 139.63(4) . . ?
O70 Ce1 O41 143.65(5) . . ?
O1 Ce1 O41 113.21(3) . . ?
O61 Ce1 O41 75.33(4) . . ?
O42 Ce1 O41 48.50(3) . . ?
O52 Ce1 O41 66.59(3) . . ?
O24 Ce1 O62 105.17(3) . . ?
O70 Ce1 O62 64.22(4) . . ?
O1 Ce1 O62 130.50(3) . . ?
O61 Ce1 O62 49.00(3) . . ?
O42 Ce1 O62 65.28(3) . . ?
O52 Ce1 O62 165.80(3) . . ?
O41 Ce1 O62 105.25(3) . . ?
O24 Ce1 O25 121.18(3) . . ?
O70 Ce1 O25 86.30(4) . . ?
O1 Ce1 O25 58.93(3) . . ?
O61 Ce1 O25 68.07(3) . . ?
O42 Ce1 O25 107.74(3) . . ?
O52 Ce1 O25 73.02(3) . . ?
O41 Ce1 O25 66.31(3) . . ?
O62 Ce1 O25 115.34(3) . . ?
O24 Ce1 O28 60.20(3) . . ?
O70 Ce1 O28 94.55(4) . . ?
O1 Ce1 O28 122.48(3) . . ?
O61 Ce1 O28 111.07(3) . . ?
O42 Ce1 O28 70.83(3) . . ?
O52 Ce1 O28 107.24(3) . . ?
O41 Ce1 O28 112.43(3) . . ?
O62 Ce1 O28 64.10(3) . . ?
O25 Ce1 O28 178.56(3) . . ?
O24 Ce1 O51 78.34(4) . . ?
O70 Ce1 O51 152.41(5) . . ?
O1 Ce1 O51 105.65(3) . . ?
O61 Ce1 O51 132.23(4) . . ?
O42 Ce1 O51 66.07(3) . . ?
O52 Ce1 O51 47.44(3) . . ?
O41 Ce1 O51 63.90(4) . . ?
O62 Ce1 O51 118.95(3) . . ?
O25 Ce1 O51 112.88(3) . . ?
O28 Ce1 O51 66.75(3) . . ?
O24 Ce1 Cu1 31.29(2) . . ?
O70 Ce1 Cu1 67.35(3) . . ?
O1 Ce1 Cu1 31.15(2) . . ?
O61 Ce1 Cu1 135.06(3) . . ?
O42 Ce1 Cu1 155.70(3) . . ?
O52 Ce1 Cu1 66.98(2) . . ?
O41 Ce1 Cu1 132.23(2) . . ?
O62 Ce1 Cu1 122.49(2) . . ?
O25 Ce1 Cu1 89.97(2) . . ?
O28 Ce1 Cu1 91.43(2) . . ?
O51 Ce1 Cu1 92.03(2) . . ?
O1 Cu1 N16 177.57(8) . . ?
O1 Cu1 N9 95.02(5) . . ?
N16 Cu1 N9 84.57(6) . . ?
O1 Cu1 O24 85.69(4) . . ?
N16 Cu1 O24 94.95(5) . . ?
N9 Cu1 O24 174.47(7) . . ?
O1 Cu1 Ce1 43.65(3) . . ?
N16 Cu1 Ce1 136.97(4) . . ?
N9 Cu1 Ce1 138.33(4) . . ?
O24 Cu1 Ce1 42.04(3) . . ?
C2 O1 Cu1 125.01(8) . . ?
C2 O1 Ce1 127.27(8) . . ?
Cu1 O1 Ce1 105.19(4) . . ?
O1 C2 C3 117.13(11) . . ?
O1 C2 C7 124.84(12) . . ?
C3 C2 C7 118.03(11) . . ?
O25 C3 C4 124.72(12) . . ?
O25 C3 C2 114.02(11) . . ?
C4 C3 C2 121.26(12) . . ?
C3 C4 C5 120.00(14) . . ?
C6 C5 C4 120.12(13) . . ?
C5 C6 C7 120.70(13) . . ?
C2 C7 C6 119.89(13) . . ?
C2 C7 C8 123.41(12) . . ?
C6 C7 C8 116.70(12) . . ?
N9 C8 C7 125.09(13) . . ?
C8 N9 C10' 121.62(15) . . ?
C8 N9 C10 122.52(15) . . ?
C10' N9 C10 29.77(14) . . ?
C8 N9 Cu1 125.67(11) . . ?
C10' N9 Cu1 111.27(12) . . ?
C10 N9 Cu1 109.19(12) . . ?
C11 C10 C15 111.5(3) . . ?
C11 C10 N9 114.6(3) . . ?
C15 C10 N9 103.27(18) . . ?
C10 C11 C12 109.7(3) . . ?
C13 C12 C11 112.4(3) . . ?
C12 C13 C14 111.7(3) . . ?
C15 C14 C13 110.0(3) . . ?
C14 C15 C10 111.8(2) . . ?
C14 C15 N16 115.4(2) . . ?
C10 C15 N16 98.96(19) . . ?
N9 C10' C11' 115.8(3) . . ?
N9 C10' C15' 101.64(18) . . ?
C11' C10' C15' 111.3(3) . . ?
C10' C11' C12' 110.0(4) . . ?
C13' C12' C11' 112.7(3) . . ?
C12' C13' C14' 112.2(3) . . ?
C15' C14' C13' 109.9(3) . . ?
C14' C15' C10' 111.0(2) . . ?
C14' C15' N16 112.2(2) . . ?
C10' C15' N16 102.82(18) . . ?
C17 N16 C15' 120.95(16) . . ?
C17 N16 C15 119.66(17) . . ?
C15' N16 C15 35.12(15) . . ?
C17 N16 Cu1 126.42(11) . . ?
C15' N16 Cu1 109.13(13) . . ?
C15 N16 Cu1 111.93(13) . . ?
N16 C17 C18 124.90(14) . . ?
C23 C18 C19 120.12(11) . . ?
C23 C18 C17 123.95(12) . . ?
C19 C18 C17 115.93(12) . . ?
C20 C19 C18 120.60(12) . . ?
C19 C20 C21 120.02(13) . . ?
C22 C21 C20 120.27(12) . . ?
O28 C22 C21 124.41(11) . . ?
O28 C22 C23 114.40(11) . . ?
C21 C22 C23 121.18(12) . . ?
O24 C23 C18 124.58(11) . . ?
O24 C23 C22 117.61(11) . . ?
C18 C23 C22 117.81(11) . . ?
C23 O24 Cu1 125.05(8) . . ?
C23 O24 Ce1 128.05(8) . . ?
Cu1 O24 Ce1 106.67(4) . . ?
C3 O25 C26 116.26(10) . . ?
C3 O25 Ce1 120.83(8) . . ?
C26 O25 Ce1 122.90(7) . . ?
O25 C26 C27 111.29(12) . . ?
C22 O28 C29 116.22(10) . . ?
C22 O28 Ce1 119.71(7) . . ?
C29 O28 Ce1 123.74(7) . . ?
O28 C29 C30 111.47(11) . . ?
O43 N40 O42 121.60(12) . . ?
O43 N40 O41 121.60(12) . . ?
O42 N40 O41 116.80(11) . . ?
N40 O41 Ce1 96.45(8) . . ?
N40 O42 Ce1 96.98(7) . . ?
O53 N50 O52 121.16(13) . . ?
O53 N50 O51 121.63(13) . . ?
O52 N50 O51 117.21(12) . . ?
N50 O51 Ce1 94.55(8) . . ?
N50 O52 Ce1 99.64(8) . . ?
O63 N60 O62 122.07(12) . . ?
O63 N60 O61 120.94(12) . . ?
O62 N60 O61 116.98(11) . . ?
N60 O61 Ce1 98.37(8) . . ?
N60 O62 Ce1 95.32(7) . . ?

loop_
_geom_bond_atom_site_label_1
_geom_bond_atom_site_label_2
_geom_bond_distance
_geom_bond_site_symmetry_2
_geom_bond_publ_flag
Ce1 O24 2.4763(10) . ?
Ce1 O70 2.5045(12) . ?
Ce1 O1 2.5340(9) . ?
Ce1 O61 2.5677(11) . ?
Ce1 O42 2.6129(11) . ?
Ce1 O52 2.6202(11) . ?
Ce1 O41 2.6221(11) . ?
Ce1 O62 2.6364(10) . ?
Ce1 O25 2.6915(10) . ?
Ce1 O28 2.6925(10) . ?
Ce1 O51 2.7242(12) . ?
Ce1 Cu1 3.5426(4) . ?
Cu1 O1 1.8991(10) . ?
Cu1 N16 1.9035(15) . ?
Cu1 N9 1.9187(13) . ?
Cu1 O24 1.9206(10) . ?
O1 C2 1.3223(15) . ?
C2 C3 1.4091(18) . ?
C2 C7 1.4100(18) . ?
C3 O25 1.3772(16) . ?
C3 C4 1.3825(19) . ?
C4 C5 1.399(2) . ?
C5 C6 1.367(2) . ?
C6 C7 1.4122(19) . ?
C7 C8 1.442(2) . ?
C8 N9 1.279(2) . ?
N9 C10' 1.463(3) . ?
N9 C10 1.564(3) . ?
C10 C11 1.519(5) . ?
C10 C15 1.528(4) . ?
C11 C12 1.538(5) . ?
C12 C13 1.516(4) . ?
C13 C14 1.525(5) . ?
C14 C15 1.516(5) . ?
C15 N16 1.529(3) . ?
C10' C11' 1.518(5) . ?
C10' C15' 1.526(3) . ?
C11' C12' 1.533(5) . ?
C12' C13' 1.516(4) . ?
C13' C14' 1.523(4) . ?
C14' C15' 1.515(4) . ?
C15' N16 1.527(3) . ?
N16 C17 1.284(2) . ?
C17 C18 1.438(2) . ?
C18 C23 1.4072(18) . ?
C18 C19 1.4096(19) . ?
C19 C20 1.3710(19) . ?
C20 C21 1.3941(19) . ?
C21 C22 1.3785(18) . ?
C22 O28 1.3740(15) . ?
C22 C23 1.4150(17) . ?
C23 O24 1.3275(16) . ?
O25 C26 1.4565(16) . ?
C26 C27 1.502(2) . ?
O28 C29 1.4594(15) . ?
C29 C30 1.506(2) . ?
N40 O43 1.2291(15) . ?
N40 O42 1.2607(15) . ?
N40 O41 1.2637(15) . ?
N50 O53 1.2302(17) . ?
N50 O52 1.2597(15) . ?
N50 O51 1.2613(16) . ?
N60 O63 1.2211(16) . ?
N60 O62 1.2616(15) . ?
N60 O61 1.2708(15) . ?
